data_7101609
loop_
_publ_author_name
'Spikes, Geoffrey H'
'Power, Philip P'

_publ_section_title
;
 Lewis base induced tuning of the Ge-Ge bond order in a "digermyne".
;
_journal_issue 1
_journal_name_full 'Chemical communications (Cambridge, England)'
_journal_page_first 85
_journal_page_last 87
_journal_paper_doi 10.1039/b612202g
_journal_year 2007
_chemical_formula_moiety 'C80 H96 Ge2 N2'
_chemical_formula_sum 'C80 H96 Ge2 N2'
_chemical_formula_weight 1230.77
_chemical_name_systematic
;
?
;
_space_group_IT_number 14
_symmetry_cell_setting monoclinic
_symmetry_space_group_name_Hall '-P 2yn'
_symmetry_space_group_name_H-M 'P 1 21/n 1'
_atom_sites_solution_hydrogens geom
_atom_sites_solution_primary direct
_atom_sites_solution_secondary difmap
_audit_creation_method SHELXL-97
_cell_angle_alpha 90.00
_cell_angle_beta 97.467(2)
_cell_angle_gamma 90.00
_cell_formula_units_Z 4
_cell_length_a 13.1408(12)
_cell_length_b 21.235(2)
_cell_length_c 24.860(2)
_cell_measurement_reflns_used 5687
_cell_measurement_temperature 91(2)
_cell_measurement_theta_max 25.32
_cell_measurement_theta_min 2.33
_cell_volume 6878.1(11)
_computing_cell_refinement 'SAINT (7.16b) (Bruker, 2004)'
_computing_data_collection 'SMART (Version 5.054) (Bruker, 2002)'
_computing_data_reduction 'SAINT (7.16b) (Bruker, 2004)'
_computing_molecular_graphics 'SHELXTL 5.1, XP (Sheldrick, 1994)'
_computing_publication_material SHELXL97
_computing_structure_refinement 'SHELXL-97 (Sheldrick, 1997)'
_computing_structure_solution 'SHELXS-97 (Sheldrick, 1990)'
_diffrn_ambient_temperature 91(2)
_diffrn_detector_area_resol_mean 8.3
_diffrn_measured_fraction_theta_full 0.998
_diffrn_measured_fraction_theta_max 0.998
_diffrn_measurement_device_type 'Bruker SMART 1000'
_diffrn_measurement_method \w
_diffrn_radiation_monochromator graphite
_diffrn_radiation_source 'fine-focus sealed tube'
_diffrn_radiation_type MoK\a
_diffrn_radiation_wavelength 0.71073
_diffrn_reflns_av_R_equivalents 0.190
_diffrn_reflns_av_sigmaI/netI 0.129
_diffrn_reflns_limit_h_max 15
_diffrn_reflns_limit_h_min -15
_diffrn_reflns_limit_k_max 25
_diffrn_reflns_limit_k_min -25
_diffrn_reflns_limit_l_max 29
_diffrn_reflns_limit_l_min -29
_diffrn_reflns_number 73186
_diffrn_reflns_theta_full 25.25
_diffrn_reflns_theta_max 25.25
_diffrn_reflns_theta_min 1.27
_diffrn_standards_number 0
_exptl_absorpt_coefficient_mu 0.918
_exptl_absorpt_correction_T_max 0.943
_exptl_absorpt_correction_T_min 0.806
_exptl_absorpt_correction_type multi-scan
_exptl_absorpt_process_details 'SADABS 2.10 (Sheldrick, 2003)'
_exptl_crystal_colour red
_exptl_crystal_density_diffrn 1.189
_exptl_crystal_density_method 'not measured'
_exptl_crystal_description block
_exptl_crystal_F_000 2616
_exptl_crystal_size_max 0.25
_exptl_crystal_size_mid 0.18
_exptl_crystal_size_min 0.07
_refine_diff_density_max 0.776
_refine_diff_density_min -1.039
_refine_diff_density_rms 0.098
_refine_ls_extinction_method none
_refine_ls_goodness_of_fit_ref 0.909
_refine_ls_hydrogen_treatment constr
_refine_ls_matrix_type full
_refine_ls_number_parameters 779
_refine_ls_number_reflns 12431
_refine_ls_number_restraints 0
_refine_ls_restrained_S_all 0.909
_refine_ls_R_factor_all 0.1429
_refine_ls_R_factor_gt 0.0611
_refine_ls_shift/su_max 0.001
_refine_ls_shift/su_mean 0.000
_refine_ls_structure_factor_coef Fsqd
_refine_ls_weighting_details 'calc w=1/[\s^2^(Fo^2^)+(0.0746P)^2^] where P=(Fo^2^+2Fc^2^)/3'
_refine_ls_weighting_scheme calc
_refine_ls_wR_factor_gt 0.1261
_refine_ls_wR_factor_ref 0.1478
_reflns_number_gt 6814
_reflns_number_total 12431
_reflns_threshold_expression I>2\s(I)
_cod_data_source_file b612202g.txt
_cod_data_source_block gs63
_cod_original_sg_symbol_Hall '-p 2 y n'
_cod_original_sg_symbol_H-M 'P 21/n'
_cod_database_code 7101609

loop_
_symmetry_equiv_pos_as_xyz
'x, y, z'
'-x+1/2, y+1/2, -z+1/2'
'-x, -y, -z'
'x-1/2, -y-1/2, z-1/2'

loop_
_atom_site_label
_atom_site_type_symbol
_atom_site_fract_x
_atom_site_fract_y
_atom_site_fract_z
_atom_site_U_iso_or_equiv
_atom_site_adp_type
_atom_site_occupancy
_atom_site_symmetry_multiplicity
_atom_site_calc_flag
_atom_site_refinement_flags
Ge1 Ge 0.25199(4) 0.26126(2) 0.63655(2) 0.01696(14) Uani 1 1 d .
Ge2 Ge 0.27385(4) 0.23286(2) 0.53437(2) 0.01820(14) Uani 1 1 d .
N1 N 0.3645(3) 0.13670(19) 0.67586(17) 0.0218(10) Uani 1 1 d .
N2 N 0.4940(3) 0.18429(19) 0.57356(17) 0.0237(10) Uani 1 1 d .
C1 C 0.1003(3) 0.24741(19) 0.64119(18) 0.0133(10) Uani 1 1 d .
C2 C 0.0501(3) 0.3026(2) 0.65448(18) 0.0124(10) Uani 1 1 d .
C3 C -0.0570(4) 0.3038(2) 0.65493(19) 0.0175(11) Uani 1 1 d .
H3 H -0.0893 0.3417 0.6640 0.021 Uiso 1 1 calc R
C4 C -0.1154(4) 0.2509(2) 0.64238(19) 0.0190(11) Uani 1 1 d .
H4 H -0.1881 0.2528 0.6399 0.023 Uiso 1 1 calc R
C5 C -0.0668(3) 0.1948(2) 0.63343(19) 0.0170(11) Uani 1 1 d .
H5 H -0.1066 0.1577 0.6265 0.020 Uiso 1 1 calc R
C6 C 0.0397(4) 0.1917(2) 0.63443(18) 0.0154(11) Uani 1 1 d .
C7 C 0.1023(3) 0.3634(2) 0.67583(19) 0.0140(10) Uani 1 1 d .
C8 C 0.0931(3) 0.4182(2) 0.6447(2) 0.0169(11) Uani 1 1 d .
C9 C 0.1243(4) 0.4753(2) 0.6687(2) 0.0202(11) Uani 1 1 d .
H9 H 0.1185 0.5127 0.6475 0.024 Uiso 1 1 calc R
C10 C 0.1636(4) 0.4784(2) 0.7231(2) 0.0224(12) Uani 1 1 d .
H10 H 0.1830 0.5178 0.7396 0.027 Uiso 1 1 calc R
C11 C 0.1744(4) 0.4235(2) 0.7532(2) 0.0215(12) Uani 1 1 d .
H11 H 0.2015 0.4256 0.7904 0.026 Uiso 1 1 calc R
C12 C 0.1469(3) 0.3656(2) 0.73063(19) 0.0145(10) Uani 1 1 d .
C13 C 0.0434(4) 0.4184(2) 0.58578(19) 0.0185(11) Uani 1 1 d .
H13 H 0.0314 0.3736 0.5742 0.022 Uiso 1 1 calc R
C14 C -0.0612(4) 0.4516(2) 0.5804(2) 0.0241(12) Uani 1 1 d .
H14A H -0.1047 0.4315 0.6046 0.036 Uiso 1 1 calc R
H14B H -0.0943 0.4485 0.5428 0.036 Uiso 1 1 calc R
H14C H -0.0514 0.4961 0.5903 0.036 Uiso 1 1 calc R
C15 C 0.1127(4) 0.4486(2) 0.54802(19) 0.0212(11) Uani 1 1 d .
H15A H 0.1755 0.4237 0.5485 0.032 Uiso 1 1 calc R
H15B H 0.1303 0.4915 0.5603 0.032 Uiso 1 1 calc R
H15C H 0.0765 0.4499 0.5110 0.032 Uiso 1 1 calc R
C16 C 0.1570(4) 0.3075(2) 0.76662(19) 0.0180(11) Uani 1 1 d .
H16 H 0.1515 0.2698 0.7423 0.022 Uiso 1 1 calc R
C17 C 0.0686(4) 0.3045(3) 0.8006(2) 0.0338(14) Uani 1 1 d .
H17A H 0.0032 0.3048 0.7766 0.051 Uiso 1 1 calc R
H17B H 0.0718 0.3410 0.8249 0.051 Uiso 1 1 calc R
H17C H 0.0739 0.2657 0.8221 0.051 Uiso 1 1 calc R
C18 C 0.2596(4) 0.3038(2) 0.8023(2) 0.0300(13) Uani 1 1 d .
H18A H 0.2632 0.2647 0.8233 0.045 Uiso 1 1 calc R
H18B H 0.2668 0.3399 0.8271 0.045 Uiso 1 1 calc R
H18C H 0.3151 0.3045 0.7795 0.045 Uiso 1 1 calc R
C19 C 0.0796(3) 0.1253(2) 0.6358(2) 0.0166(11) Uani 1 1 d .
C20 C 0.0952(4) 0.0957(2) 0.6875(2) 0.0195(11) Uani 1 1 d .
C21 C 0.1166(4) 0.0312(2) 0.6902(2) 0.0203(12) Uani 1 1 d .
H21 H 0.1271 0.0110 0.7246 0.024 Uiso 1 1 calc R
C22 C 0.1230(4) -0.0038(2) 0.6440(2) 0.0202(11) Uani 1 1 d .
H22 H 0.1376 -0.0475 0.6465 0.024 Uiso 1 1 calc R
C23 C 0.1078(4) 0.0255(2) 0.5943(2) 0.0214(12) Uani 1 1 d .
H23 H 0.1119 0.0012 0.5626 0.026 Uiso 1 1 calc R
C24 C 0.0866(4) 0.0894(2) 0.5888(2) 0.0187(11) Uani 1 1 d .
C25 C 0.0813(4) 0.1310(2) 0.7395(2) 0.0219(12) Uani 1 1 d .
H25 H 0.0690 0.1764 0.7301 0.026 Uiso 1 1 calc R
C26 C 0.1767(4) 0.1269(2) 0.7815(2) 0.0244(12) Uani 1 1 d .
H26A H 0.1682 0.1545 0.8122 0.037 Uiso 1 1 calc R
H26B H 0.2369 0.1403 0.7650 0.037 Uiso 1 1 calc R
H26C H 0.1861 0.0834 0.7943 0.037 Uiso 1 1 calc R
C27 C -0.0122(4) 0.1064(3) 0.7638(2) 0.0302(13) Uani 1 1 d .
H27A H -0.0206 0.1304 0.7966 0.045 Uiso 1 1 calc R
H27B H -0.0023 0.0618 0.7730 0.045 Uiso 1 1 calc R
H27C H -0.0737 0.1113 0.7372 0.045 Uiso 1 1 calc R
C28 C 0.0598(4) 0.1188(2) 0.53264(19) 0.0204(11) Uani 1 1 d .
H28 H 0.0745 0.1649 0.5358 0.024 Uiso 1 1 calc R
C29 C -0.0552(4) 0.1105(2) 0.5127(2) 0.0280(13) Uani 1 1 d .
H29A H -0.0953 0.1368 0.5345 0.042 Uiso 1 1 calc R
H29B H -0.0744 0.0663 0.5162 0.042 Uiso 1 1 calc R
H29C H -0.0691 0.1232 0.4745 0.042 Uiso 1 1 calc R
C30 C 0.1244(4) 0.0912(2) 0.4911(2) 0.0284(13) Uani 1 1 d .
H30A H 0.1164 0.1174 0.4583 0.043 Uiso 1 1 calc R
H30B H 0.1012 0.0483 0.4817 0.043 Uiso 1 1 calc R
H30C H 0.1968 0.0903 0.5067 0.043 Uiso 1 1 calc R
C31 C 0.2911(3) 0.3166(2) 0.49785(19) 0.0150(11) Uani 1 1 d .
C32 C 0.2148(4) 0.3267(2) 0.45235(19) 0.0181(11) Uani 1 1 d .
C33 C 0.2071(4) 0.3850(2) 0.4260(2) 0.0212(12) Uani 1 1 d .
H33 H 0.1529 0.3919 0.3974 0.025 Uiso 1 1 calc R
C34 C 0.2761(4) 0.4327(2) 0.4406(2) 0.0202(11) Uani 1 1 d .
H34 H 0.2677 0.4729 0.4237 0.024 Uiso 1 1 calc R
C35 C 0.3573(4) 0.4211(2) 0.4799(2) 0.0191(11) Uani 1 1 d .
H35 H 0.4082 0.4527 0.4878 0.023 Uiso 1 1 calc R
C36 C 0.3675(4) 0.3642(2) 0.50871(19) 0.0180(11) Uani 1 1 d .
C37 C 0.1458(4) 0.2756(2) 0.42589(19) 0.0181(11) Uani 1 1 d .
C38 C 0.0401(4) 0.2723(2) 0.43107(19) 0.0172(11) Uani 1 1 d .
C39 C -0.0202(4) 0.2268(2) 0.40127(19) 0.0203(11) Uani 1 1 d .
H39 H -0.0911 0.2241 0.4050 0.024 Uiso 1 1 calc R
C40 C 0.0203(4) 0.1861(2) 0.3667(2) 0.0244(12) Uani 1 1 d .
H40 H -0.0221 0.1554 0.3471 0.029 Uiso 1 1 calc R
C41 C 0.1225(4) 0.1901(2) 0.3607(2) 0.0228(12) Uani 1 1 d .
H41 H 0.1500 0.1621 0.3365 0.027 Uiso 1 1 calc R
C42 C 0.1867(4) 0.2340(2) 0.38911(19) 0.0231(11) Uani 1 1 d .
C43 C -0.0109(4) 0.3178(2) 0.46579(19) 0.0187(11) Uani 1 1 d .
H43 H 0.0441 0.3439 0.4866 0.022 Uiso 1 1 calc R
C44 C -0.0831(4) 0.3626(2) 0.4298(2) 0.0296(13) Uani 1 1 d .
H44A H -0.0430 0.3875 0.4069 0.044 Uiso 1 1 calc R
H44B H -0.1176 0.3908 0.4529 0.044 Uiso 1 1 calc R
H44C H -0.1346 0.3378 0.4068 0.044 Uiso 1 1 calc R
C45 C -0.0699(4) 0.2845(2) 0.5069(2) 0.0227(12) Uani 1 1 d .
H45A H -0.0218 0.2602 0.5323 0.034 Uiso 1 1 calc R
H45B H -0.1210 0.2561 0.4877 0.034 Uiso 1 1 calc R
H45C H -0.1045 0.3159 0.5270 0.034 Uiso 1 1 calc R
C46 C 0.2987(4) 0.2377(2) 0.3788(2) 0.0262(12) Uani 1 1 d .
H46 H 0.3355 0.2673 0.4059 0.031 Uiso 1 1 calc R
C47 C 0.3034(4) 0.2647(3) 0.3219(3) 0.0426(16) Uani 1 1 d .
H47A H 0.3753 0.2694 0.3159 0.064 Uiso 1 1 calc R
H47B H 0.2696 0.3059 0.3188 0.064 Uiso 1 1 calc R
H47C H 0.2684 0.2360 0.2946 0.064 Uiso 1 1 calc R
C48 C 0.3514(4) 0.1742(3) 0.3855(2) 0.0366(15) Uani 1 1 d .
H48A H 0.4243 0.1791 0.3817 0.055 Uiso 1 1 calc R
H48B H 0.3194 0.1452 0.3576 0.055 Uiso 1 1 calc R
H48C H 0.3446 0.1573 0.4215 0.055 Uiso 1 1 calc R
C49 C 0.4671(3) 0.3580(2) 0.54551(19) 0.0169(11) Uani 1 1 d .
C50 C 0.4822(4) 0.3874(2) 0.5972(2) 0.0191(11) Uani 1 1 d .
C51 C 0.5808(4) 0.3910(2) 0.6257(2) 0.0239(12) Uani 1 1 d .
H51 H 0.5908 0.4110 0.6601 0.029 Uiso 1 1 calc R
C52 C 0.6638(4) 0.3659(2) 0.6046(2) 0.0257(13) Uani 1 1 d .
H52 H 0.7308 0.3696 0.6240 0.031 Uiso 1 1 calc R
C53 C 0.6493(4) 0.3354(2) 0.5551(2) 0.0222(12) Uani 1 1 d .
H53 H 0.7067 0.3171 0.5414 0.027 Uiso 1 1 calc R
C54 C 0.5535(4) 0.3309(2) 0.5250(2) 0.0181(11) Uani 1 1 d .
C55 C 0.3935(4) 0.4171(2) 0.6220(2) 0.0210(12) Uani 1 1 d .
H55 H 0.3283 0.3971 0.6049 0.025 Uiso 1 1 calc R
C56 C 0.3863(4) 0.4881(2) 0.6104(2) 0.0341(14) Uani 1 1 d .
H56A H 0.3690 0.4949 0.5713 0.051 Uiso 1 1 calc R
H56B H 0.4525 0.5080 0.6229 0.051 Uiso 1 1 calc R
H56C H 0.3330 0.5066 0.6296 0.051 Uiso 1 1 calc R
C57 C 0.4026(4) 0.4059(3) 0.6831(2) 0.0302(13) Uani 1 1 d .
H57A H 0.4176 0.3613 0.6908 0.045 Uiso 1 1 calc R
H57B H 0.3379 0.4172 0.6962 0.045 Uiso 1 1 calc R
H57C H 0.4582 0.4318 0.7015 0.045 Uiso 1 1 calc R
C58 C 0.5419(4) 0.2983(2) 0.4696(2) 0.0221(12) Uani 1 1 d .
H58 H 0.4726 0.2782 0.4639 0.027 Uiso 1 1 calc R
C59 C 0.6219(4) 0.2467(2) 0.4653(2) 0.0265(12) Uani 1 1 d .
H59A H 0.6019 0.2217 0.4325 0.040 Uiso 1 1 calc R
H59B H 0.6260 0.2193 0.4972 0.040 Uiso 1 1 calc R
H59C H 0.6890 0.2661 0.4634 0.040 Uiso 1 1 calc R
C60 C 0.5476(5) 0.3450(3) 0.4233(2) 0.0391(15) Uani 1 1 d .
H60A H 0.4935 0.3767 0.4236 0.059 Uiso 1 1 calc R
H60B H 0.5382 0.3225 0.3886 0.059 Uiso 1 1 calc R
H60C H 0.6148 0.3658 0.4281 0.059 Uiso 1 1 calc R
C61 C 0.3076(4) 0.1748(2) 0.6589(2) 0.0201(11) Uani 1 1 d .
C62 C 0.4402(4) 0.0951(2) 0.6996(2) 0.0209(12) Uani 1 1 d .
C63 C 0.4571(4) 0.0397(2) 0.6722(2) 0.0217(12) Uani 1 1 d .
C64 C 0.5346(4) 0.0002(2) 0.6953(2) 0.0289(13) Uani 1 1 d .
H64 H 0.5480 -0.0375 0.6769 0.035 Uiso 1 1 calc R
C65 C 0.5929(4) 0.0137(2) 0.7442(2) 0.0293(13) Uani 1 1 d .
C66 C 0.5733(4) 0.0691(3) 0.7701(2) 0.0269(13) Uani 1 1 d .
H66 H 0.6139 0.0790 0.8035 0.032 Uiso 1 1 calc R
C67 C 0.4968(4) 0.1112(2) 0.7495(2) 0.0200(11) Uani 1 1 d .
C68 C 0.3917(4) 0.0238(2) 0.6190(2) 0.0337(14) Uani 1 1 d .
H68A H 0.4130 -0.0170 0.6059 0.051 Uiso 1 1 calc R
H68B H 0.4006 0.0564 0.5921 0.051 Uiso 1 1 calc R
H68C H 0.3194 0.0218 0.6247 0.051 Uiso 1 1 calc R
C69 C 0.6753(5) -0.0308(3) 0.7691(3) 0.055(2) Uani 1 1 d .
H69A H 0.6909 -0.0613 0.7417 0.083 Uiso 1 1 calc R
H69B H 0.6513 -0.0532 0.7995 0.083 Uiso 1 1 calc R
H69C H 0.7374 -0.0069 0.7821 0.083 Uiso 1 1 calc R
C70 C 0.4752(4) 0.1699(2) 0.7795(2) 0.0306(13) Uani 1 1 d .
H70A H 0.4572 0.2040 0.7535 0.046 Uiso 1 1 calc R
H70B H 0.5363 0.1817 0.8043 0.046 Uiso 1 1 calc R
H70C H 0.4179 0.1622 0.8003 0.046 Uiso 1 1 calc R
C71 C 0.4209(4) 0.2135(2) 0.5597(2) 0.0212(12) Uani 1 1 d .
C72 C 0.5766(3) 0.1439(2) 0.5885(2) 0.0206(12) Uani 1 1 d .
C73 C 0.5934(4) 0.0940(2) 0.5533(2) 0.0240(12) Uani 1 1 d .
C74 C 0.6728(4) 0.0530(2) 0.5706(2) 0.0267(13) Uani 1 1 d .
H74 H 0.6859 0.0188 0.5479 0.032 Uiso 1 1 calc R
C75 C 0.7336(4) 0.0601(2) 0.6197(2) 0.0257(13) Uani 1 1 d .
C76 C 0.7145(4) 0.1106(2) 0.6531(2) 0.0236(12) Uani 1 1 d .
H76 H 0.7555 0.1153 0.6873 0.028 Uiso 1 1 calc R
C77 C 0.6373(4) 0.1541(2) 0.6378(2) 0.0203(11) Uani 1 1 d .
C78 C 0.5261(4) 0.0860(2) 0.5003(2) 0.0355(14) Uani 1 1 d .
H78A H 0.5489 0.0493 0.4812 0.053 Uiso 1 1 calc R
H78B H 0.5306 0.1238 0.4780 0.053 Uiso 1 1 calc R
H78C H 0.4549 0.0799 0.5069 0.053 Uiso 1 1 calc R
C79 C 0.8194(4) 0.0140(2) 0.6375(2) 0.0347(14) Uani 1 1 d .
H79A H 0.8289 0.0107 0.6772 0.052 Uiso 1 1 calc R
H79B H 0.8831 0.0290 0.6253 0.052 Uiso 1 1 calc R
H79C H 0.8017 -0.0274 0.6216 0.052 Uiso 1 1 calc R
C80 C 0.6173(4) 0.2099(2) 0.6724(2) 0.0302(13) Uani 1 1 d .
H80A H 0.6623 0.2077 0.7070 0.045 Uiso 1 1 calc R
H80B H 0.5455 0.2095 0.6792 0.045 Uiso 1 1 calc R
H80C H 0.6312 0.2489 0.6535 0.045 Uiso 1 1 calc R

loop_
_atom_site_aniso_label
_atom_site_aniso_U_11
_atom_site_aniso_U_22
_atom_site_aniso_U_33
_atom_site_aniso_U_23
_atom_site_aniso_U_13
_atom_site_aniso_U_12
Ge1 0.0160(3) 0.0123(3) 0.0224(3) -0.0004(2) 0.0016(2) 0.0004(2)
Ge2 0.0191(3) 0.0142(3) 0.0212(3) 0.0016(2) 0.0022(2) 0.0003(2)
N1 0.021(2) 0.019(2) 0.025(3) 0.008(2) 0.005(2) 0.001(2)
N2 0.025(3) 0.022(2) 0.026(3) 0.005(2) 0.010(2) 0.003(2)
C1 0.018(2) 0.010(2) 0.012(2) 0.0023(18) -0.001(2) 0.0006(19)
C2 0.015(3) 0.009(2) 0.013(2) 0.0011(19) 0.000(2) -0.0026(19)
C3 0.018(3) 0.011(2) 0.022(3) 0.006(2) -0.001(2) 0.003(2)
C4 0.018(3) 0.017(3) 0.021(3) 0.006(2) 0.000(2) -0.003(2)
C5 0.016(3) 0.010(2) 0.023(3) 0.003(2) -0.001(2) -0.002(2)
C6 0.024(3) 0.009(2) 0.013(3) 0.004(2) 0.001(2) 0.000(2)
C7 0.015(2) 0.009(2) 0.018(3) -0.002(2) 0.004(2) -0.0009(19)
C8 0.017(3) 0.011(2) 0.023(3) 0.000(2) 0.008(2) 0.000(2)
C9 0.025(3) 0.013(3) 0.022(3) 0.003(2) 0.005(2) 0.007(2)
C10 0.020(3) 0.015(3) 0.033(3) -0.010(2) 0.005(2) 0.000(2)
C11 0.022(3) 0.017(3) 0.025(3) -0.002(2) -0.001(2) 0.000(2)
C12 0.008(2) 0.016(2) 0.020(3) 0.003(2) 0.005(2) 0.003(2)
C13 0.020(3) 0.013(2) 0.021(3) 0.003(2) -0.002(2) 0.003(2)
C14 0.022(3) 0.023(3) 0.027(3) 0.010(2) 0.001(2) 0.005(2)
C15 0.021(3) 0.023(3) 0.020(3) 0.005(2) 0.003(2) 0.002(2)
C16 0.023(3) 0.012(2) 0.017(3) 0.002(2) -0.003(2) -0.001(2)
C17 0.037(3) 0.029(3) 0.038(4) 0.018(3) 0.013(3) -0.001(3)
C18 0.034(3) 0.023(3) 0.030(3) 0.008(2) -0.010(3) -0.004(2)
C19 0.010(2) 0.015(2) 0.024(3) 0.001(2) -0.004(2) 0.002(2)
C20 0.019(3) 0.014(3) 0.025(3) 0.001(2) -0.001(2) -0.002(2)
C21 0.024(3) 0.014(3) 0.020(3) 0.007(2) -0.006(2) -0.001(2)
C22 0.025(3) 0.010(2) 0.024(3) 0.001(2) -0.004(2) 0.000(2)
C23 0.022(3) 0.014(3) 0.028(3) -0.003(2) 0.001(2) 0.001(2)
C24 0.019(3) 0.014(3) 0.023(3) 0.003(2) -0.001(2) -0.006(2)
C25 0.029(3) 0.015(3) 0.021(3) 0.000(2) 0.002(2) 0.004(2)
C26 0.027(3) 0.019(3) 0.027(3) -0.001(2) 0.000(2) -0.001(2)
C27 0.032(3) 0.037(3) 0.023(3) -0.002(3) 0.006(3) 0.002(3)
C28 0.026(3) 0.014(3) 0.020(3) -0.002(2) -0.002(2) 0.002(2)
C29 0.037(3) 0.022(3) 0.023(3) 0.000(2) -0.006(3) -0.003(2)
C30 0.043(3) 0.020(3) 0.023(3) -0.002(2) 0.006(3) -0.007(3)
C31 0.018(3) 0.010(2) 0.018(3) 0.002(2) 0.006(2) 0.005(2)
C32 0.020(3) 0.014(2) 0.022(3) 0.005(2) 0.005(2) -0.003(2)
C33 0.020(3) 0.021(3) 0.023(3) 0.001(2) 0.005(2) 0.001(2)
C34 0.023(3) 0.014(3) 0.025(3) 0.004(2) 0.007(2) 0.003(2)
C35 0.016(3) 0.015(3) 0.027(3) -0.002(2) 0.007(2) 0.001(2)
C36 0.024(3) 0.013(2) 0.019(3) -0.004(2) 0.009(2) 0.004(2)
C37 0.020(3) 0.016(3) 0.015(3) 0.002(2) -0.008(2) 0.002(2)
C38 0.021(3) 0.013(3) 0.017(3) 0.003(2) 0.001(2) 0.003(2)
C39 0.019(3) 0.023(3) 0.019(3) 0.000(2) -0.001(2) 0.003(2)
C40 0.025(3) 0.018(3) 0.028(3) 0.000(2) -0.005(2) -0.004(2)
C41 0.027(3) 0.020(3) 0.022(3) -0.004(2) 0.002(2) 0.002(2)
C42 0.022(3) 0.027(3) 0.019(3) 0.003(2) 0.000(2) 0.000(2)
C43 0.019(3) 0.016(3) 0.021(3) 0.001(2) 0.003(2) -0.001(2)
C44 0.040(3) 0.027(3) 0.023(3) 0.001(2) 0.009(3) 0.009(3)
C45 0.026(3) 0.018(3) 0.024(3) 0.001(2) 0.002(2) 0.000(2)
C46 0.017(3) 0.028(3) 0.034(3) -0.011(3) 0.005(2) -0.001(2)
C47 0.037(3) 0.034(3) 0.061(4) 0.005(3) 0.022(3) -0.002(3)
C48 0.025(3) 0.053(4) 0.032(3) 0.011(3) 0.005(3) 0.009(3)
C49 0.017(3) 0.012(2) 0.021(3) 0.002(2) -0.001(2) -0.004(2)
C50 0.019(3) 0.012(2) 0.026(3) -0.003(2) 0.005(2) -0.002(2)
C51 0.023(3) 0.025(3) 0.022(3) -0.006(2) -0.005(2) 0.000(2)
C52 0.014(3) 0.023(3) 0.039(3) -0.004(3) -0.002(2) -0.001(2)
C53 0.021(3) 0.017(3) 0.029(3) 0.000(2) 0.003(2) -0.002(2)
C54 0.018(3) 0.010(2) 0.025(3) 0.006(2) 0.002(2) 0.001(2)
C55 0.016(3) 0.022(3) 0.024(3) -0.010(2) 0.002(2) -0.003(2)
C56 0.040(4) 0.023(3) 0.040(4) -0.010(3) 0.005(3) 0.006(3)
C57 0.021(3) 0.036(3) 0.033(3) -0.008(3) 0.001(3) -0.006(3)
C58 0.023(3) 0.019(3) 0.024(3) -0.006(2) 0.004(2) 0.001(2)
C59 0.026(3) 0.027(3) 0.028(3) 0.002(2) 0.009(2) -0.001(2)
C60 0.050(4) 0.042(4) 0.027(3) 0.002(3) 0.013(3) 0.018(3)
C61 0.023(3) 0.018(3) 0.018(3) 0.005(2) -0.002(2) 0.004(2)
C62 0.018(3) 0.018(3) 0.027(3) 0.008(2) 0.006(2) 0.003(2)
C63 0.025(3) 0.015(3) 0.027(3) 0.003(2) 0.010(2) -0.006(2)
C64 0.031(3) 0.017(3) 0.043(4) 0.009(3) 0.023(3) 0.006(2)
C65 0.029(3) 0.029(3) 0.033(3) 0.017(3) 0.014(3) 0.010(3)
C66 0.019(3) 0.041(3) 0.022(3) 0.012(3) 0.004(2) 0.000(2)
C67 0.017(3) 0.024(3) 0.019(3) 0.003(2) 0.005(2) -0.002(2)
C68 0.043(4) 0.026(3) 0.035(3) -0.012(3) 0.012(3) -0.016(3)
C69 0.050(4) 0.057(4) 0.062(5) 0.035(4) 0.019(4) 0.030(4)
C70 0.035(3) 0.037(3) 0.019(3) -0.006(3) 0.003(3) -0.001(3)
C71 0.024(3) 0.015(3) 0.024(3) 0.002(2) 0.006(2) 0.005(2)
C72 0.015(3) 0.013(3) 0.034(3) 0.006(2) 0.005(2) 0.003(2)
C73 0.028(3) 0.020(3) 0.024(3) 0.003(2) 0.004(2) -0.002(2)
C74 0.025(3) 0.025(3) 0.032(3) 0.000(2) 0.011(3) 0.002(2)
C75 0.017(3) 0.022(3) 0.038(3) 0.011(3) 0.003(3) -0.001(2)
C76 0.024(3) 0.019(3) 0.027(3) 0.003(2) 0.003(2) -0.005(2)
C77 0.022(3) 0.018(3) 0.022(3) 0.004(2) 0.008(2) -0.002(2)
C78 0.046(4) 0.023(3) 0.036(4) 0.000(3) 0.000(3) 0.006(3)
C79 0.026(3) 0.026(3) 0.050(4) 0.007(3) 0.002(3) 0.003(3)
C80 0.032(3) 0.023(3) 0.037(3) -0.002(3) 0.009(3) -0.001(2)

loop_
_atom_type_symbol
_atom_type_description
_atom_type_scat_dispersion_real
_atom_type_scat_dispersion_imag
_atom_type_scat_source
C C 0.0033 0.0016 'International Tables Vol C Tables 4.2.6.8 and 6.1.1.4'
H H 0.0000 0.0000 'International Tables Vol C Tables 4.2.6.8 and 6.1.1.4'
N N 0.0061 0.0033 'International Tables Vol C Tables 4.2.6.8 and 6.1.1.4'
Ge Ge 0.1547 1.8001 'International Tables Vol C Tables 4.2.6.8 and 6.1.1.4'

loop_
_geom_angle_atom_site_label_1
_geom_angle_atom_site_label_2
_geom_angle_atom_site_label_3
_geom_angle
C61 Ge1 C1 100.09(18)
C61 Ge1 Ge2 88.64(14)
C1 Ge1 Ge2 104.45(12)
C71 Ge2 C31 99.34(19)
C71 Ge2 Ge1 88.00(14)
C31 Ge2 Ge1 105.14(13)
C61 N1 C62 173.9(5)
C71 N2 C72 174.5(5)
C2 C1 C6 116.7(4)
C2 C1 Ge1 112.7(3)
C6 C1 Ge1 130.6(3)
C1 C2 C3 121.1(4)
C1 C2 C7 125.8(4)
C3 C2 C7 112.8(4)
C4 C3 C2 120.8(4)
C4 C3 H3 119.6
C2 C3 H3 119.6
C3 C4 C5 119.1(4)
C3 C4 H4 120.5
C5 C4 H4 120.5
C4 C5 C6 121.3(4)
C4 C5 H5 119.3
C6 C5 H5 119.3
C5 C6 C1 120.4(4)
C5 C6 C19 113.0(4)
C1 C6 C19 126.1(4)
C8 C7 C12 120.2(4)
C8 C7 C2 120.7(4)
C12 C7 C2 118.4(4)
C9 C8 C7 119.4(4)
C9 C8 C13 118.4(4)
C7 C8 C13 122.1(4)
C10 C9 C8 120.8(4)
C10 C9 H9 119.6
C8 C9 H9 119.6
C11 C10 C9 119.0(5)
C11 C10 H10 120.5
C9 C10 H10 120.5
C12 C11 C10 122.0(5)
C12 C11 H11 119.0
C10 C11 H11 119.0
C11 C12 C7 118.3(4)
C11 C12 C16 119.1(4)
C7 C12 C16 122.4(4)
C8 C13 C15 112.1(4)
C8 C13 C14 110.6(4)
C15 C13 C14 110.6(4)
C8 C13 H13 107.8
C15 C13 H13 107.8
C14 C13 H13 107.8
C13 C14 H14A 109.5
C13 C14 H14B 109.5
H14A C14 H14B 109.5
C13 C14 H14C 109.5
H14A C14 H14C 109.5
H14B C14 H14C 109.5
C13 C15 H15A 109.5
C13 C15 H15B 109.5
H15A C15 H15B 109.5
C13 C15 H15C 109.5
H15A C15 H15C 109.5
H15B C15 H15C 109.5
C18 C16 C12 112.9(4)
C18 C16 C17 111.0(4)
C12 C16 C17 110.3(4)
C18 C16 H16 107.5
C12 C16 H16 107.5
C17 C16 H16 107.5
C16 C17 H17A 109.5
C16 C17 H17B 109.5
H17A C17 H17B 109.5
C16 C17 H17C 109.5
H17A C17 H17C 109.5
H17B C17 H17C 109.5
C16 C18 H18A 109.5
C16 C18 H18B 109.5
H18A C18 H18B 109.5
C16 C18 H18C 109.5
H18A C18 H18C 109.5
H18B C18 H18C 109.5
C24 C19 C20 119.7(4)
C24 C19 C6 123.2(4)
C20 C19 C6 116.4(4)
C21 C20 C19 118.6(4)
C21 C20 C25 119.1(4)
C19 C20 C25 122.1(4)
C22 C21 C20 121.5(5)
C22 C21 H21 119.3
C20 C21 H21 119.3
C23 C22 C21 119.2(4)
C23 C22 H22 120.4
C21 C22 H22 120.4
C22 C23 C24 122.3(5)
C22 C23 H23 118.9
C24 C23 H23 118.9
C23 C24 C19 118.7(4)
C23 C24 C28 120.5(4)
C19 C24 C28 120.4(4)
C20 C25 C26 111.9(4)
C20 C25 C27 111.0(4)
C26 C25 C27 110.0(4)
C20 C25 H25 107.9
C26 C25 H25 107.9
C27 C25 H25 107.9
C25 C26 H26A 109.5
C25 C26 H26B 109.5
H26A C26 H26B 109.5
C25 C26 H26C 109.5
H26A C26 H26C 109.5
H26B C26 H26C 109.5
C25 C27 H27A 109.5
C25 C27 H27B 109.5
H27A C27 H27B 109.5
C25 C27 H27C 109.5
H27A C27 H27C 109.5
H27B C27 H27C 109.5
C24 C28 C30 112.2(4)
C24 C28 C29 110.4(4)
C30 C28 C29 110.2(4)
C24 C28 H28 108.0
C30 C28 H28 108.0
C29 C28 H28 108.0
C28 C29 H29A 109.5
C28 C29 H29B 109.5
H29A C29 H29B 109.5
C28 C29 H29C 109.5
H29A C29 H29C 109.5
H29B C29 H29C 109.5
C28 C30 H30A 109.5
C28 C30 H30B 109.5
H30A C30 H30B 109.5
C28 C30 H30C 109.5
H30A C30 H30C 109.5
H30B C30 H30C 109.5
C36 C31 C32 116.7(4)
C36 C31 Ge2 131.0(3)
C32 C31 Ge2 112.3(3)
C33 C32 C31 120.3(4)
C33 C32 C37 115.5(4)
C31 C32 C37 123.9(4)
C34 C33 C32 121.6(5)
C34 C33 H33 119.2
C32 C33 H33 119.2
C35 C34 C33 118.6(5)
C35 C34 H34 120.7
C33 C34 H34 120.7
C34 C35 C36 122.3(5)
C34 C35 H35 118.9
C36 C35 H35 118.9
C35 C36 C31 119.7(4)
C35 C36 C49 113.9(4)
C31 C36 C49 126.1(4)
C38 C37 C42 119.0(4)
C38 C37 C32 122.6(4)
C42 C37 C32 118.0(4)
C39 C38 C37 118.8(4)
C39 C38 C43 118.8(4)
C37 C38 C43 122.4(4)
C40 C39 C38 121.8(5)
C40 C39 H39 119.1
C38 C39 H39 119.1
C41 C40 C39 119.4(5)
C41 C40 H40 120.3
C39 C40 H40 120.3
C40 C41 C42 121.7(5)
C40 C41 H41 119.1
C42 C41 H41 119.1
C41 C42 C37 119.1(4)
C41 C42 C46 119.0(5)
C37 C42 C46 121.9(4)
C38 C43 C45 112.7(4)
C38 C43 C44 110.4(4)
C45 C43 C44 110.2(4)
C38 C43 H43 107.8
C45 C43 H43 107.8
C44 C43 H43 107.8
C43 C44 H44A 109.5
C43 C44 H44B 109.5
H44A C44 H44B 109.5
C43 C44 H44C 109.5
H44A C44 H44C 109.5
H44B C44 H44C 109.5
C43 C45 H45A 109.5
C43 C45 H45B 109.5
H45A C45 H45B 109.5
C43 C45 H45C 109.5
H45A C45 H45C 109.5
H45B C45 H45C 109.5
C48 C46 C42 111.9(4)
C48 C46 C47 111.2(4)
C42 C46 C47 109.2(4)
C48 C46 H46 108.1
C42 C46 H46 108.1
C47 C46 H46 108.1
C46 C47 H47A 109.5
C46 C47 H47B 109.5
H47A C47 H47B 109.5
C46 C47 H47C 109.5
H47A C47 H47C 109.5
H47B C47 H47C 109.5
C46 C48 H48A 109.5
C46 C48 H48B 109.5
H48A C48 H48B 109.5
C46 C48 H48C 109.5
H48A C48 H48C 109.5
H48B C48 H48C 109.5
C50 C49 C54 118.5(4)
C50 C49 C36 121.4(4)
C54 C49 C36 119.3(4)
C51 C50 C49 119.6(4)
C51 C50 C55 118.7(4)
C49 C50 C55 121.6(4)
C52 C51 C50 121.0(5)
C52 C51 H51 119.5
C50 C51 H51 119.5
C51 C52 C53 119.7(5)
C51 C52 H52 120.1
C53 C52 H52 120.1
C52 C53 C54 121.7(5)
C52 C53 H53 119.2
C54 C53 H53 119.2
C53 C54 C49 119.4(4)
C53 C54 C58 119.7(4)
C49 C54 C58 120.9(4)
C50 C55 C57 111.9(4)
C50 C55 C56 111.2(4)
C57 C55 C56 109.7(4)
C50 C55 H55 108.0
C57 C55 H55 108.0
C56 C55 H55 108.0
C55 C56 H56A 109.5
C55 C56 H56B 109.5
H56A C56 H56B 109.5
C55 C56 H56C 109.5
H56A C56 H56C 109.5
H56B C56 H56C 109.5
C55 C57 H57A 109.5
C55 C57 H57B 109.5
H57A C57 H57B 109.5
C55 C57 H57C 109.5
H57A C57 H57C 109.5
H57B C57 H57C 109.5
C60 C58 C54 112.0(4)
C60 C58 C59 108.0(4)
C54 C58 C59 113.5(4)
C60 C58 H58 107.7
C54 C58 H58 107.7
C59 C58 H58 107.7
C58 C59 H59A 109.5
C58 C59 H59B 109.5
H59A C59 H59B 109.5
C58 C59 H59C 109.5
H59A C59 H59C 109.5
H59B C59 H59C 109.5
C58 C60 H60A 109.5
C58 C60 H60B 109.5
H60A C60 H60B 109.5
C58 C60 H60C 109.5
H60A C60 H60C 109.5
H60B C60 H60C 109.5
N1 C61 Ge1 159.5(4)
C63 C62 N1 118.4(5)
C63 C62 C67 122.6(5)
N1 C62 C67 119.1(4)
C64 C63 C62 117.7(5)
C64 C63 C68 121.9(5)
C62 C63 C68 120.4(5)
C65 C64 C63 122.2(5)
C65 C64 H64 118.9
C63 C64 H64 118.9
C64 C65 C66 118.0(5)
C64 C65 C69 121.2(5)
C66 C65 C69 120.7(5)
C65 C66 C67 123.0(5)
C65 C66 H66 118.5
C67 C66 H66 118.5
C66 C67 C62 116.4(5)
C66 C67 C70 121.7(5)
C62 C67 C70 121.9(4)
C63 C68 H68A 109.5
C63 C68 H68B 109.5
H68A C68 H68B 109.5
C63 C68 H68C 109.5
H68A C68 H68C 109.5
H68B C68 H68C 109.5
C65 C69 H69A 109.5
C65 C69 H69B 109.5
H69A C69 H69B 109.5
C65 C69 H69C 109.5
H69A C69 H69C 109.5
H69B C69 H69C 109.5
C67 C70 H70A 109.5
C67 C70 H70B 109.5
H70A C70 H70B 109.5
C67 C70 H70C 109.5
H70A C70 H70C 109.5
H70B C70 H70C 109.5
N2 C71 Ge2 159.4(4)
C77 C72 N2 118.4(4)
C77 C72 C73 123.1(4)
N2 C72 C73 118.4(4)
C74 C73 C72 116.9(5)
C74 C73 C78 122.5(5)
C72 C73 C78 120.6(5)
C75 C74 C73 122.3(5)
C75 C74 H74 118.9
C73 C74 H74 118.9
C74 C75 C76 118.8(5)
C74 C75 C79 120.8(5)
C76 C75 C79 120.4(5)
C77 C76 C75 121.9(5)
C77 C76 H76 119.1
C75 C76 H76 119.1
C76 C77 C72 117.0(5)
C76 C77 C80 122.8(5)
C72 C77 C80 120.2(4)
C73 C78 H78A 109.5
C73 C78 H78B 109.5
H78A C78 H78B 109.5
C73 C78 H78C 109.5
H78A C78 H78C 109.5
H78B C78 H78C 109.5
C75 C79 H79A 109.5
C75 C79 H79B 109.5
H79A C79 H79B 109.5
C75 C79 H79C 109.5
H79A C79 H79C 109.5
H79B C79 H79C 109.5
C77 C80 H80A 109.5
C77 C80 H80B 109.5
H80A C80 H80B 109.5
C77 C80 H80C 109.5
H80A C80 H80C 109.5
H80B C80 H80C 109.5

loop_
_geom_bond_atom_site_label_1
_geom_bond_atom_site_label_2
_geom_bond_distance
Ge1 C61 2.026(5)
Ge1 C1 2.033(4)
Ge1 Ge2 2.6626(8)
Ge2 C71 1.996(5)
Ge2 C31 2.023(4)
N1 C61 1.145(6)
N1 C62 1.402(6)
N2 C71 1.157(6)
N2 C72 1.395(6)
C1 C2 1.405(6)
C1 C6 1.423(6)
C2 C3 1.410(6)
C2 C7 1.524(6)
C3 C4 1.373(6)
C3 H3 0.9500
C4 C5 1.383(6)
C4 H4 0.9500
C5 C6 1.398(6)
C5 H5 0.9500
C6 C19 1.504(6)
C7 C8 1.394(6)
C7 C12 1.412(6)
C8 C9 1.388(6)
C8 C13 1.525(6)
C9 C10 1.386(7)
C9 H9 0.9500
C10 C11 1.383(7)
C10 H10 0.9500
C11 C12 1.379(6)
C11 H11 0.9500
C12 C16 1.519(6)
C13 C15 1.530(6)
C13 C14 1.536(6)
C13 H13 1.0000
C14 H14A 0.9800
C14 H14B 0.9800
C14 H14C 0.9800
C15 H15A 0.9800
C15 H15B 0.9800
C15 H15C 0.9800
C16 C18 1.517(6)
C16 C17 1.523(7)
C16 H16 1.0000
C17 H17A 0.9800
C17 H17B 0.9800
C17 H17C 0.9800
C18 H18A 0.9800
C18 H18B 0.9800
C18 H18C 0.9800
C19 C24 1.409(7)
C19 C20 1.421(6)
C20 C21 1.399(6)
C20 C25 1.525(7)
C21 C22 1.378(7)
C21 H21 0.9500
C22 C23 1.376(6)
C22 H22 0.9500
C23 C24 1.388(6)
C23 H23 0.9500
C24 C28 1.527(7)
C25 C26 1.526(6)
C25 C27 1.529(7)
C25 H25 1.0000
C26 H26A 0.9800
C26 H26B 0.9800
C26 H26C 0.9800
C27 H27A 0.9800
C27 H27B 0.9800
C27 H27C 0.9800
C28 C30 1.536(7)
C28 C29 1.538(6)
C28 H28 1.0000
C29 H29A 0.9800
C29 H29B 0.9800
C29 H29C 0.9800
C30 H30A 0.9800
C30 H30B 0.9800
C30 H30C 0.9800
C31 C36 1.425(6)
C31 C32 1.426(6)
C32 C33 1.398(6)
C32 C37 1.511(6)
C33 C34 1.376(6)
C33 H33 0.9500
C34 C35 1.372(6)
C34 H34 0.9500
C35 C36 1.402(6)
C35 H35 0.9500
C36 C49 1.502(6)
C37 C38 1.413(6)
C37 C42 1.426(7)
C38 C39 1.398(6)
C38 C43 1.510(6)
C39 C40 1.375(7)
C39 H39 0.9500
C40 C41 1.373(7)
C40 H40 0.9500
C41 C42 1.387(7)
C41 H41 0.9500
C42 C46 1.528(7)
C43 C45 1.533(6)
C43 C44 1.544(6)
C43 H43 1.0000
C44 H44A 0.9800
C44 H44B 0.9800
C44 H44C 0.9800
C45 H45A 0.9800
C45 H45B 0.9800
C45 H45C 0.9800
C46 C48 1.515(7)
C46 C47 1.534(8)
C46 H46 1.0000
C47 H47A 0.9800
C47 H47B 0.9800
C47 H47C 0.9800
C48 H48A 0.9800
C48 H48B 0.9800
C48 H48C 0.9800
C49 C50 1.419(6)
C49 C54 1.426(7)
C50 C51 1.395(6)
C50 C55 1.525(6)
C51 C52 1.377(7)
C51 H51 0.9500
C52 C53 1.381(7)
C52 H52 0.9500
C53 C54 1.381(6)
C53 H53 0.9500
C54 C58 1.530(7)
C55 C57 1.526(7)
C55 C56 1.534(7)
C55 H55 1.0000
C56 H56A 0.9800
C56 H56B 0.9800
C56 H56C 0.9800
C57 H57A 0.9800
C57 H57B 0.9800
C57 H57C 0.9800
C58 C60 1.529(7)
C58 C59 1.532(7)
C58 H58 1.0000
C59 H59A 0.9800
C59 H59B 0.9800
C59 H59C 0.9800
C60 H60A 0.9800
C60 H60B 0.9800
C60 H60C 0.9800
C62 C63 1.391(7)
C62 C67 1.402(7)
C63 C64 1.385(7)
C63 C68 1.520(7)
C64 C65 1.380(7)
C64 H64 0.9500
C65 C66 1.382(7)
C65 C69 1.508(7)
C66 C67 1.391(7)
C66 H66 0.9500
C67 C70 1.499(7)
C68 H68A 0.9800
C68 H68B 0.9800
C68 H68C 0.9800
C69 H69A 0.9800
C69 H69B 0.9800
C69 H69C 0.9800
C70 H70A 0.9800
C70 H70B 0.9800
C70 H70C 0.9800
C72 C77 1.390(7)
C72 C73 1.409(7)
C73 C74 1.384(7)
C73 C78 1.499(7)
C74 C75 1.377(7)
C74 H74 0.9500
C75 C76 1.399(7)
C75 C79 1.515(7)
C76 C77 1.388(7)
C76 H76 0.9500
C77 C80 1.507(7)
C78 H78A 0.9800
C78 H78B 0.9800
C78 H78C 0.9800
C79 H79A 0.9800
C79 H79B 0.9800
C79 H79C 0.9800
C80 H80A 0.9800
C80 H80B 0.9800
C80 H80C 0.9800

loop_
_cod_related_entry_id
_cod_related_entry_database
_cod_related_entry_code
1 ChemSpider 30652990
